data_7156265
loop_
_publ_author_name
'Panyam, Pradeep Kumar Reddy'
'Sreedharan, Ramdas'
'Gandhi, Thirumanavelan'

_publ_section_title
;
 Synthesis of topologically constrained naphthalimide appended
 palladium(ii)-N-heterocyclic carbene complexes - insights into additive
 controlled product selectivity.
;
_journal_issue 23
_journal_name_full 'Organic &amp; biomolecular chemistry'
_journal_page_first 4357
_journal_page_last 4364
_journal_paper_doi 10.1039/c8ob00616d
_journal_volume 16
_journal_year 2018
_chemical_formula_sum 'C30 H26 Br2 Cl0 N4 O2 Pd'
_chemical_formula_weight 740.77
_space_group_crystal_system orthorhombic
_space_group_IT_number 29
_space_group_name_Hall 'P 2c -2ac'
_space_group_name_H-M_alt 'P c a 21'
_symmetry_space_group_name_Hall 'P 2c -2ac'
_symmetry_space_group_name_H-M 'P c a 21'
_atom_sites_solution_hydrogens geom
_audit_creation_method SHELXL-2014/7
_audit_update_record
;
2017-11-06 deposited with the CCDC.
2018-05-22 downloaded from the CCDC.
;
_cell_angle_alpha 90.000(5)
_cell_angle_beta 90.000(5)
_cell_angle_gamma 90.000(5)
_cell_formula_units_Z 4
_cell_length_a 40.319(5)
_cell_length_b 8.136(5)
_cell_length_c 8.974(5)
_cell_measurement_reflns_used 8695
_cell_measurement_temperature 293(2)
_cell_measurement_theta_max 28.4
_cell_measurement_theta_min 2.5
_cell_volume 2944(2)
_computing_cell_refinement 'APEX2 (Bruker, 2014); SAINT (Bruker, 2014)'
_computing_data_collection 'APEX2 (Bruker, 2014)'
_computing_data_reduction 'SAINT (Bruker, 2014);XPREP(Sheldrick,2014)'
_computing_structure_refinement 'SHELXL-2014/7 (Sheldrick, 2014)'
_computing_structure_solution 'SHELXS-2014 (Sheldrick, 2014)'
_diffrn_ambient_temperature 293(2)
_diffrn_measured_fraction_theta_full 0.999
_diffrn_measured_fraction_theta_max 0.998
_diffrn_measurement_device_type 'Bruker D8 Venture PHOTON 100 CMOS'
_diffrn_radiation_type MoK\a
_diffrn_radiation_wavelength 0.71073
_diffrn_reflns_av_R_equivalents 0.0506
_diffrn_reflns_av_unetI/netI 0.0290
_diffrn_reflns_Laue_measured_fraction_full 0.999
_diffrn_reflns_Laue_measured_fraction_max 0.998
_diffrn_reflns_limit_h_max 53
_diffrn_reflns_limit_h_min -53
_diffrn_reflns_limit_k_max 10
_diffrn_reflns_limit_k_min -10
_diffrn_reflns_limit_l_max 12
_diffrn_reflns_limit_l_min -11
_diffrn_reflns_number 82760
_diffrn_reflns_point_group_measured_fraction_full 0.996
_diffrn_reflns_point_group_measured_fraction_max 0.995
_diffrn_reflns_theta_full 25.242
_diffrn_reflns_theta_max 28.372
_diffrn_reflns_theta_min 2.484
_exptl_absorpt_coefficient_mu 3.379
_exptl_absorpt_correction_T_max 0.7251
_exptl_absorpt_correction_T_min 0.6723
_exptl_absorpt_correction_type multi-scan
_exptl_absorpt_process_details SADABS
_exptl_crystal_colour paleyellow
_exptl_crystal_density_diffrn 1.671
_exptl_crystal_description needle
_exptl_crystal_F_000 1464
_exptl_crystal_size_max 0.36
_exptl_crystal_size_mid 0.24
_exptl_crystal_size_min 0.20
_refine_diff_density_max 0.380
_refine_diff_density_min -0.794
_refine_diff_density_rms 0.081
_refine_ls_abs_structure_details
;
 Flack x determined using 2661 quotients [(I+)-(I-)]/[(I+)+(I-)]
 (Parsons, Flack and Wagner, Acta Cryst. B69 (2013) 249-259).
;
_refine_ls_abs_structure_Flack 0.053(3)
_refine_ls_extinction_method none
_refine_ls_goodness_of_fit_ref 1.075
_refine_ls_hydrogen_treatment constr
_refine_ls_matrix_type full
_refine_ls_number_parameters 352
_refine_ls_number_reflns 7309
_refine_ls_number_restraints 1
_refine_ls_restrained_S_all 1.075
_refine_ls_R_factor_all 0.0421
_refine_ls_R_factor_gt 0.0342
_refine_ls_shift/su_max 0.000
_refine_ls_shift/su_mean 0.000
_refine_ls_structure_factor_coef Fsqd
_refine_ls_weighting_details 'w=1/[\s^2^(Fo^2^)+(0.0275P)^2^+2.4602P] where P=(Fo^2^+2Fc^2^)/3'
_refine_ls_weighting_scheme calc
_refine_ls_wR_factor_gt 0.0708
_refine_ls_wR_factor_ref 0.0738
_reflns_Friedel_coverage 0.875
_reflns_Friedel_fraction_full 0.993
_reflns_Friedel_fraction_max 0.990
_reflns_number_gt 6555
_reflns_number_total 7309
_reflns_threshold_expression 'I > 2\s(I)'
_cod_data_source_file c8ob00616d2.cif
_cod_data_source_block shelx
_cod_depositor_comments 'Adding full bibliography for 7156265.cif.'
_cod_database_code 7156265
_shelx_shelxl_version_number 2014/7
_shelx_space_group_comment
;
The symmetry employed for this shelxl refinement is uniquely defined
by the following loop, which should always be used as a source of
symmetry information in preference to the above space-group names.
They are only intended as comments.
;
_shelx_estimated_absorpt_t_min 0.723
_shelx_estimated_absorpt_t_max 0.812

loop_
_space_group_symop_operation_xyz
'x, y, z'
'-x, -y, z+1/2'
'-x+1/2, y, z+1/2'
'x+1/2, -y, z'

loop_
_atom_site_label
_atom_site_type_symbol
_atom_site_fract_x
_atom_site_fract_y
_atom_site_fract_z
_atom_site_U_iso_or_equiv
_atom_site_adp_type
_atom_site_occupancy
_atom_site_site_symmetry_order
_atom_site_calc_flag
_atom_site_refinement_flags_posn
_atom_site_refinement_flags_adp
Pd1 Pd 0.08739(2) 0.72333(4) -0.10649(5) 0.03567(9) Uani 1 1 d . .
Br2 Br 0.05702(2) 0.86839(7) -0.29887(8) 0.05509(16) Uani 1 1 d . .
Br1 Br 0.12049(2) 0.56937(10) 0.07155(7) 0.0667(2) Uani 1 1 d . .
N2 N 0.11877(10) 0.5448(5) -0.3625(5) 0.0347(9) Uani 1 1 d . .
N1 N 0.20902(11) 1.0334(5) -0.5432(5) 0.0418(10) Uani 1 1 d . .
N3 N 0.08308(11) 0.3961(5) -0.2475(5) 0.0422(10) Uani 1 1 d . .
C18 C 0.14067(12) 0.6752(6) -0.4066(6) 0.0343(10) Uani 1 1 d . .
O1 O 0.16771(10) 1.1809(5) -0.6490(6) 0.0618(12) Uani 1 1 d . .
C14 C 0.17646(14) 0.8973(7) -0.3497(6) 0.0457(13) Uani 1 1 d . .
H14 H 0.1854 0.9701 -0.2805 0.055 Uiso 1 1 calc R U
O2 O 0.24949(12) 0.8939(6) -0.4232(8) 0.0837(17) Uani 1 1 d . .
N4 N 0.07639(10) 0.9028(5) 0.0532(6) 0.0412(10) Uani 1 1 d . .
C17 C 0.15474(13) 0.7769(6) -0.3036(6) 0.0422(11) Uani 1 1 d . .
H17 H 0.1497 0.7651 -0.2030 0.051 Uiso 1 1 calc R U
C5 C 0.26626(14) 1.1313(7) -0.5534(6) 0.0446(13) Uani 1 1 d . .
C30 C 0.03688(18) 1.0573(9) 0.1910(9) 0.070(2) Uani 1 1 d . .
H30 H 0.0148 1.0870 0.2053 0.084 Uiso 1 1 calc R U
C15 C 0.17125(15) 0.8087(7) -0.5975(8) 0.0557(14) Uani 1 1 d . .
H15 H 0.1771 0.8176 -0.6974 0.067 Uiso 1 1 calc R U
C19 C 0.11835(14) 0.3920(7) -0.4307(7) 0.0476(13) Uani 1 1 d . .
H19 H 0.1311 0.3594 -0.5118 0.057 Uiso 1 1 calc R U
C22 C 0.05665(15) 0.3436(8) -0.1481(7) 0.0564(16) Uani 1 1 d . .
H22A H 0.0602 0.3912 -0.0503 0.068 Uiso 1 1 calc R U
H22B H 0.0573 0.2250 -0.1379 0.068 Uiso 1 1 calc R U
C13 C 0.18506(13) 0.9106(6) -0.4977(6) 0.0398(11) Uani 1 1 d . .
C3 C 0.22171(15) 1.2884(6) -0.6731(7) 0.0470(13) Uani 1 1 d . .
C16 C 0.14844(17) 0.6903(8) -0.5544(7) 0.0556(16) Uani 1 1 d . .
H16 H 0.1386 0.6222 -0.6249 0.067 Uiso 1 1 calc R U
C7 C 0.32242(16) 1.2298(10) -0.5671(9) 0.071(2) Uani 1 1 d . .
H7 H 0.3446 1.2179 -0.5416 0.085 Uiso 1 1 calc R U
C2 C 0.19719(13) 1.1678(6) -0.6241(7) 0.0424(11) Uani 1 1 d . .
C12 C 0.21138(18) 1.4213(8) -0.7563(8) 0.0636(18) Uani 1 1 d . .
H12 H 0.1890 1.4356 -0.7776 0.076 Uiso 1 1 calc R U
C23 C 0.02191(18) 0.3959(10) -0.2067(9) 0.074(2) Uani 1 1 d . .
H23A H 0.0215 0.5142 -0.2198 0.089 Uiso 1 1 calc R U
H23B H 0.0181 0.3457 -0.3033 0.089 Uiso 1 1 calc R U
C4 C 0.25513(15) 1.2649(7) -0.6413(6) 0.0466(14) Uani 1 1 d . .
C9 C 0.27909(18) 1.3823(9) -0.6934(8) 0.0618(18) Uani 1 1 d . .
C11 C 0.2348(2) 1.5346(9) -0.8085(11) 0.084(2) Uani 1 1 d . .
H11 H 0.2279 1.6233 -0.8661 0.100 Uiso 1 1 calc R U
C6 C 0.29913(15) 1.1142(8) -0.5173(8) 0.0566(16) Uani 1 1 d . .
H6 H 0.3060 1.0256 -0.4596 0.068 Uiso 1 1 calc R U
C24 C -0.00491(18) 0.3477(11) -0.1050(12) 0.089(2) Uani 1 1 d . .
H24A H 0.0000 0.3886 -0.0059 0.107 Uiso 1 1 calc R U
H24B H -0.0060 0.2287 -0.0998 0.107 Uiso 1 1 calc R U
C29 C 0.0607(2) 1.1210(11) 0.2788(11) 0.098(3) Uani 1 1 d . .
H29 H 0.0555 1.1916 0.3569 0.117 Uiso 1 1 calc R U
C10 C 0.2672(2) 1.5162(9) -0.7759(10) 0.079(2) Uani 1 1 d . .
H10 H 0.2822 1.5949 -0.8094 0.094 Uiso 1 1 calc R U
C20 C 0.09660(12) 0.5485(6) -0.2492(6) 0.0345(10) Uani 1 1 d . .
C27 C 0.04522(14) 0.9483(8) 0.0805(8) 0.0516(14) Uani 1 1 d . .
H27 H 0.0284 0.9042 0.0221 0.062 Uiso 1 1 calc R U
C25 C 0.09992(17) 0.9691(9) 0.1379(9) 0.074(2) Uani 1 1 d . .
H25 H 0.1219 0.9400 0.1209 0.089 Uiso 1 1 calc R U
C21 C 0.09647(15) 0.3016(7) -0.3587(7) 0.0500(14) Uani 1 1 d . .
H21 H 0.0911 0.1929 -0.3797 0.060 Uiso 1 1 calc R U
C28 C 0.0929(2) 1.0783(12) 0.2489(13) 0.112(4) Uani 1 1 d . .
H28 H 0.1101 1.1239 0.3044 0.134 Uiso 1 1 calc R U
C1 C 0.24224(14) 1.0092(7) -0.5000(7) 0.0490(14) Uani 1 1 d . .
C8 C 0.31267(18) 1.3590(10) -0.6525(9) 0.073(2) Uani 1 1 d . .
H8 H 0.3285 1.4341 -0.6850 0.087 Uiso 1 1 calc R U
C32 C -0.0379(2) 0.4130(13) -0.1543(15) 0.118(4) Uani 1 1 d . .
H32A H -0.0547 0.3789 -0.0851 0.177 Uiso 1 1 calc R U
H32B H -0.0371 0.5309 -0.1577 0.177 Uiso 1 1 calc R U
H32C H -0.0431 0.3710 -0.2516 0.177 Uiso 1 1 calc R U

loop_
_atom_site_aniso_label
_atom_site_aniso_U_11
_atom_site_aniso_U_22
_atom_site_aniso_U_33
_atom_site_aniso_U_23
_atom_site_aniso_U_13
_atom_site_aniso_U_12
Pd1 0.03131(15) 0.03654(16) 0.03915(17) -0.0045(2) 0.00117(18) 0.00094(14)
Br2 0.0561(3) 0.0468(3) 0.0624(4) 0.0024(3) -0.0159(3) 0.0045(3)
Br1 0.0778(4) 0.0806(5) 0.0416(3) -0.0079(3) -0.0111(3) 0.0342(4)
N2 0.034(2) 0.033(2) 0.037(2) -0.0051(18) -0.0012(18) -0.0050(16)
N1 0.038(2) 0.036(2) 0.051(3) 0.001(2) 0.0055(19) -0.0075(18)
N3 0.044(2) 0.035(2) 0.048(3) -0.0028(19) 0.002(2) -0.0056(18)
C18 0.033(2) 0.035(2) 0.035(3) 0.002(2) -0.0015(19) -0.0049(19)
O1 0.044(2) 0.057(2) 0.084(4) 0.011(2) 0.001(2) 0.0021(18)
C14 0.047(3) 0.045(3) 0.045(3) -0.012(2) 0.003(2) -0.012(2)
O2 0.052(2) 0.064(3) 0.135(5) 0.045(3) -0.008(3) -0.002(2)
N4 0.031(2) 0.046(2) 0.046(3) -0.010(2) 0.0050(19) 0.0022(18)
C17 0.040(3) 0.052(3) 0.035(3) -0.005(3) 0.003(2) -0.010(2)
C5 0.046(3) 0.044(3) 0.044(3) -0.007(2) 0.008(2) -0.009(2)
C30 0.065(4) 0.073(4) 0.073(5) -0.013(4) 0.018(4) 0.027(4)
C15 0.075(4) 0.055(3) 0.037(3) 0.003(3) 0.009(3) -0.020(3)
C19 0.054(3) 0.042(3) 0.047(3) -0.015(3) 0.005(3) -0.007(2)
C22 0.063(4) 0.049(3) 0.056(4) 0.003(3) 0.016(3) -0.017(3)
C13 0.041(3) 0.034(3) 0.044(3) -0.001(2) 0.005(2) -0.007(2)
C3 0.057(3) 0.032(3) 0.052(3) -0.002(2) 0.006(3) -0.006(2)
C16 0.075(4) 0.053(3) 0.040(3) -0.010(3) -0.002(3) -0.023(3)
C7 0.044(3) 0.092(5) 0.077(6) -0.011(4) 0.009(3) -0.019(3)
C2 0.048(3) 0.038(2) 0.041(3) -0.002(2) 0.005(3) -0.001(2)
C12 0.071(4) 0.048(3) 0.072(5) 0.006(3) -0.001(4) -0.002(3)
C23 0.069(5) 0.074(5) 0.079(5) 0.016(4) 0.014(4) -0.006(4)
C4 0.057(3) 0.047(3) 0.036(3) -0.010(2) 0.002(2) -0.019(2)
C9 0.065(4) 0.060(4) 0.060(4) -0.008(3) 0.015(3) -0.023(3)
C11 0.114(7) 0.052(4) 0.084(6) 0.018(4) 0.005(5) -0.019(4)
C6 0.045(3) 0.063(4) 0.062(4) -0.014(3) 0.004(3) -0.007(3)
C24 0.064(4) 0.112(6) 0.093(6) 0.018(7) 0.015(5) -0.007(4)
C29 0.105(7) 0.094(6) 0.094(6) -0.054(5) -0.013(5) 0.038(5)
C10 0.092(6) 0.063(4) 0.082(6) 0.017(4) 0.008(5) -0.032(4)
C20 0.037(2) 0.031(2) 0.036(3) -0.001(2) -0.002(2) -0.0013(19)
C27 0.034(3) 0.058(3) 0.063(4) -0.012(3) 0.006(3) 0.003(2)
C25 0.040(3) 0.080(5) 0.101(6) -0.045(5) -0.007(4) 0.004(3)
C21 0.056(3) 0.035(3) 0.059(4) -0.009(3) 0.003(3) -0.009(2)
C28 0.086(6) 0.106(7) 0.143(9) -0.083(7) -0.028(6) 0.011(5)
C1 0.043(3) 0.044(3) 0.060(4) 0.003(3) -0.003(3) -0.006(2)
C8 0.060(4) 0.082(5) 0.076(5) 0.000(4) 0.009(4) -0.034(4)
C32 0.073(6) 0.119(8) 0.163(11) 0.022(8) 0.009(6) 0.020(5)

loop_
_atom_type_symbol
_atom_type_description
_atom_type_scat_dispersion_real
_atom_type_scat_dispersion_imag
_atom_type_scat_source
C C 0.0033 0.0016 'International Tables Vol C Tables 4.2.6.8 and 6.1.1.4'
H H 0.0000 0.0000 'International Tables Vol C Tables 4.2.6.8 and 6.1.1.4'
N N 0.0061 0.0033 'International Tables Vol C Tables 4.2.6.8 and 6.1.1.4'
O O 0.0106 0.0060 'International Tables Vol C Tables 4.2.6.8 and 6.1.1.4'
Cl Cl 0.1484 0.1585 'International Tables Vol C Tables 4.2.6.8 and 6.1.1.4'
Br Br -0.2901 2.4595 'International Tables Vol C Tables 4.2.6.8 and 6.1.1.4'
Pd Pd -0.9988 1.0072 'International Tables Vol C Tables 4.2.6.8 and 6.1.1.4'

loop_
_geom_angle_atom_site_label_1
_geom_angle_atom_site_label_2
_geom_angle_atom_site_label_3
_geom_angle
C20 Pd1 N4 177.3(2)
C20 Pd1 Br2 89.05(15)
N4 Pd1 Br2 92.34(14)
C20 Pd1 Br1 87.21(15)
N4 Pd1 Br1 91.49(14)
Br2 Pd1 Br1 175.66(3)
C20 N2 C19 110.1(4)
C20 N2 C18 126.6(4)
C19 N2 C18 123.3(4)
C2 N1 C1 125.2(4)
C2 N1 C13 117.3(4)
C1 N1 C13 117.4(4)
C20 N3 C21 110.3(5)
C20 N3 C22 124.8(5)
C21 N3 C22 124.8(5)
C17 C18 C16 120.5(5)
C17 C18 N2 121.1(5)
C16 C18 N2 118.3(5)
C17 C14 C13 120.4(5)
C27 N4 C25 117.1(5)
C27 N4 Pd1 121.3(4)
C25 N4 Pd1 121.5(4)
C18 C17 C14 119.5(5)
C6 C5 C4 121.0(5)
C6 C5 C1 119.5(6)
C4 C5 C1 119.5(5)
C29 C30 C27 119.8(6)
C13 C15 C16 121.3(6)
C21 C19 N2 107.0(5)
N3 C22 C23 111.9(5)
C15 C13 C14 119.4(5)
C15 C13 N1 121.0(5)
C14 C13 N1 119.6(5)
C12 C3 C4 120.8(6)
C12 C3 C2 119.0(6)
C4 C3 C2 120.1(5)
C18 C16 C15 119.0(5)
C8 C7 C6 120.3(7)
O1 C2 N1 119.9(5)
O1 C2 C3 123.3(5)
N1 C2 C3 116.8(5)
C3 C12 C11 119.6(7)
C24 C23 C22 112.3(7)
C3 C4 C5 121.8(5)
C3 C4 C9 119.6(6)
C5 C4 C9 118.6(6)
C10 C9 C8 124.6(6)
C10 C9 C4 117.3(7)
C8 C9 C4 118.0(7)
C10 C11 C12 120.5(8)
C5 C6 C7 120.3(7)
C23 C24 C32 112.1(9)
C30 C29 C28 117.7(7)
C11 C10 C9 122.1(7)
N2 C20 N3 104.7(4)
N2 C20 Pd1 129.5(4)
N3 C20 Pd1 125.7(4)
N4 C27 C30 122.9(6)
N4 C25 C28 122.3(7)
C19 C21 N3 107.9(5)
C25 C28 C29 120.2(8)
O2 C1 N1 119.9(5)
O2 C1 C5 123.8(6)
N1 C1 C5 116.3(5)
C7 C8 C9 121.8(6)

loop_
_geom_bond_atom_site_label_1
_geom_bond_atom_site_label_2
_geom_bond_distance
Pd1 C20 1.950(5)
Pd1 N4 2.094(4)
Pd1 Br2 2.4234(11)
Pd1 Br1 2.4295(10)
N2 C20 1.354(7)
N2 C19 1.385(7)
N2 C18 1.436(6)
N1 C2 1.397(7)
N1 C1 1.408(7)
N1 C13 1.448(6)
N3 C20 1.355(6)
N3 C21 1.371(8)
N3 C22 1.454(7)
C18 C17 1.364(7)
C18 C16 1.368(8)
O1 C2 1.214(6)
C14 C17 1.378(7)
C14 C13 1.377(8)
O2 C1 1.200(7)
N4 C27 1.333(7)
N4 C25 1.330(8)
C5 C6 1.371(8)
C5 C4 1.416(8)
C5 C1 1.468(7)
C30 C29 1.347(12)
C30 C27 1.372(9)
C15 C13 1.342(8)
C15 C16 1.387(8)
C19 C21 1.318(8)
C22 C23 1.555(10)
C3 C12 1.378(9)
C3 C4 1.390(8)
C3 C2 1.461(7)
C7 C8 1.359(11)
C7 C6 1.402(9)
C12 C11 1.400(10)
C23 C24 1.468(10)
C4 C9 1.436(8)
C9 C10 1.402(11)
C9 C8 1.415(10)
C11 C10 1.350(11)
C24 C32 1.500(12)
C29 C28 1.371(12)
C25 C28 1.364(11)
